data_1519985
loop_
_publ_author_name
'Callear, Samantha K.'
'Hursthouse, Michael B.'

_publ_section_title
;
 Toluidinium toluene-4-sulphonate
;
_journal_name_full 'Crystal Structure Report Archive'
_journal_page_first 569
_journal_year 2008
_chemical_formula_sum 'C14 H17 N O3 S'
_chemical_formula_weight 279.35
_chemical_name_systematic
;
Toluidinium toluene-4-sulphonate
;
_space_group_IT_number 4
_symmetry_cell_setting monoclinic
_symmetry_space_group_name_Hall 'P 2yb'
_symmetry_space_group_name_H-M 'P 1 21 1'
_atom_sites_solution_hydrogens geom
_atom_sites_solution_primary direct
_atom_sites_solution_secondary difmap
_cell_angle_alpha 90.00
_cell_angle_beta 97.112(3)
_cell_angle_gamma 90.00
_cell_formula_units_Z 2
_cell_length_a 5.6889(4)
_cell_length_b 8.9638(4)
_cell_length_c 13.2457(11)
_cell_measurement_reflns_used 1606
_cell_measurement_temperature 120(2)
_cell_measurement_theta_max 27.48
_cell_measurement_theta_min 2.91
_cell_volume 670.26(8)
_computing_cell_refinement 'DENZO (Otwinowski & Minor, 1997) & COLLECT (Hooft, R.W.W., 1998)'
_computing_data_collection 'COLLECT (Hooft, R.W.W., 1998)'
_computing_data_reduction 'DENZO (Otwinowski & Minor, 1997) & COLLECT (Hooft, R.W.W., 1998)'
_computing_structure_refinement 'SHELXL-97 (Sheldrick, 1997)'
_diffrn_ambient_temperature 120(2)
_diffrn_detector_area_resol_mean 9.091
_diffrn_measured_fraction_theta_full 0.996
_diffrn_measured_fraction_theta_max 0.996
_diffrn_measurement_device_type 'Bruker-Nonius 95mm CCD camera on \k-goniostat'
_diffrn_measurement_method '\f & \w scans'
_diffrn_radiation_monochromator '10cm confocal mirrors'
_diffrn_radiation_source 'Bruker-Nonius FR591 rotating anode'
_diffrn_radiation_type MoK\a
_diffrn_radiation_wavelength 0.71073
_diffrn_reflns_av_R_equivalents 0.0772
_diffrn_reflns_av_sigmaI/netI 0.1010
_diffrn_reflns_limit_h_max 7
_diffrn_reflns_limit_h_min -7
_diffrn_reflns_limit_k_max 11
_diffrn_reflns_limit_k_min -11
_diffrn_reflns_limit_l_max 17
_diffrn_reflns_limit_l_min -17
_diffrn_reflns_number 8540
_diffrn_reflns_theta_full 27.48
_diffrn_reflns_theta_max 27.48
_diffrn_reflns_theta_min 3.10
_exptl_absorpt_coefficient_mu 0.245
_exptl_absorpt_correction_T_max 0.9976
_exptl_absorpt_correction_T_min 0.9831
_exptl_absorpt_correction_type multi-scan
_exptl_absorpt_process_details 'SADABS V2.10 (Sheldrick, G.M., 2003)'
_exptl_crystal_colour colourless
_exptl_crystal_density_diffrn 1.384
_exptl_crystal_density_method 'not measured'
_exptl_crystal_description plate
_exptl_crystal_F_000 296
_exptl_crystal_size_max 0.07
_exptl_crystal_size_mid 0.05
_exptl_crystal_size_min 0.01
_refine_diff_density_max 0.337
_refine_diff_density_min -0.354
_refine_diff_density_rms 0.075
_refine_ls_abs_structure_details 'Flack H D (1983), Acta Cryst. A39, 876-881'
_refine_ls_abs_structure_Flack -0.14(10)
_refine_ls_extinction_method none
_refine_ls_goodness_of_fit_ref 1.035
_refine_ls_hydrogen_treatment constr
_refine_ls_matrix_type full
_refine_ls_number_parameters 175
_refine_ls_number_reflns 2844
_refine_ls_number_restraints 1
_refine_ls_restrained_S_all 1.035
_refine_ls_R_factor_all 0.0831
_refine_ls_R_factor_gt 0.0579
_refine_ls_shift/su_max 0.001
_refine_ls_shift/su_mean 0.000
_refine_ls_structure_factor_coef Fsqd
_refine_ls_weighting_details 'calc w=1/[\s^2^(Fo^2^)+(0.0363P)^2^+0.1238P] where P=(Fo^2^+2Fc^2^)/3'
_refine_ls_weighting_scheme calc
_refine_ls_wR_factor_gt 0.0980
_refine_ls_wR_factor_ref 0.1066
_reflns_number_gt 2227
_reflns_number_total 2844
_reflns_threshold_expression >2sigma(I)
_cod_data_source_file eCrystal-569.cif
_cod_data_source_block 06skc0019p21
_cod_depositor_comments
;
Citation :
Callear, Samantha K. and Hursthouse, Michael B. (2008) 
University of Southampton, Crystal Structure Report Archive. 
(doi:10.5258/ecrystals/569)

More at:
http://ecrystals.chem.soton.ac.uk/569/
;
_cod_original_sg_symbol_H-M P21
_cod_database_code 1519985

loop_
_symmetry_equiv_pos_as_xyz
'x, y, z'
'-x, y+1/2, -z'

loop_
_atom_site_label
_atom_site_type_symbol
_atom_site_fract_x
_atom_site_fract_y
_atom_site_fract_z
_atom_site_U_iso_or_equiv
_atom_site_adp_type
_atom_site_occupancy
_atom_site_symmetry_multiplicity
_atom_site_calc_flag
_atom_site_refinement_flags
_atom_site_disorder_assembly
_atom_site_disorder_group
C4 C 0.3768(6) 0.3728(4) 0.5524(3) 0.0200(8) Uani 1 1 d . . .
C3 C 0.2334(6) 0.2692(4) 0.5943(3) 0.0212(8) Uani 1 1 d . . .
H3 H 0.0783 0.2503 0.5614 0.025 Uiso 1 1 calc R . .
C2 C 0.3132(6) 0.1938(4) 0.6828(3) 0.0195(8) Uani 1 1 d . . .
H2 H 0.2127 0.1244 0.7107 0.023 Uiso 1 1 calc R . .
C1 C 0.5409(6) 0.2194(3) 0.7310(3) 0.0152(7) Uani 1 1 d . . .
C6 C 0.6883(6) 0.3215(4) 0.6897(3) 0.0167(8) Uani 1 1 d . . .
H6 H 0.8443 0.3394 0.7219 0.020 Uiso 1 1 calc R . .
C5 C 0.6038(6) 0.3961(4) 0.6012(3) 0.0206(8) Uani 1 1 d . . .
H5 H 0.7042 0.4653 0.5730 0.025 Uiso 1 1 calc R . .
C7 C 0.2878(7) 0.4557(4) 0.4563(3) 0.0276(9) Uani 1 1 d . . .
H7A H 0.1142 0.4549 0.4468 0.041 Uiso 1 1 calc R . .
H7B H 0.3468 0.4071 0.3981 0.041 Uiso 1 1 calc R . .
H7C H 0.3444 0.5590 0.4615 0.041 Uiso 1 1 calc R . .
O1A O 0.8979(3) 0.1147(3) 0.84776(17) 0.0228(5) Uani 1 1 d . . .
O1B O 0.5737(4) 0.2192(2) 0.92857(18) 0.0217(6) Uani 1 1 d . . .
O1C O 0.5220(4) -0.0172(2) 0.84222(19) 0.0216(6) Uani 1 1 d . . .
S1 S 0.64288(14) 0.12546(9) 0.84588(6) 0.0168(2) Uani 1 1 d . . .
C24 C 1.1450(6) 0.6653(3) 0.7684(3) 0.0203(8) Uani 1 1 d . . .
C23 C 1.2171(6) 0.5346(4) 0.8183(3) 0.0216(8) Uani 1 1 d . . .
H23 H 1.3516 0.4834 0.7999 0.026 Uiso 1 1 calc R . .
C22 C 1.0981(6) 0.4766(4) 0.8946(3) 0.0193(8) Uani 1 1 d . . .
H22 H 1.1500 0.3868 0.9283 0.023 Uiso 1 1 calc R . .
C21 C 0.9019(6) 0.5520(4) 0.9207(3) 0.0179(8) Uani 1 1 d . . .
C26 C 0.8267(6) 0.6819(4) 0.8728(3) 0.0222(8) Uani 1 1 d . . .
H26 H 0.6911 0.7323 0.8909 0.027 Uiso 1 1 calc R . .
C25 C 0.9500(6) 0.7393(4) 0.7977(3) 0.0238(8) Uani 1 1 d . . .
H25 H 0.9003 0.8307 0.7657 0.029 Uiso 1 1 calc R . .
C27 C 1.2740(7) 0.7264(4) 0.6846(3) 0.0269(9) Uani 1 1 d . . .
H27A H 1.2953 0.8343 0.6935 0.040 Uiso 1 1 calc R . .
H27B H 1.1812 0.7065 0.6186 0.040 Uiso 1 1 calc R . .
H27C H 1.4292 0.6782 0.6871 0.040 Uiso 1 1 calc R . .
N21 N 0.7765(5) 0.4915(3) 1.0018(2) 0.0198(7) Uani 1 1 d . . .
H21A H 0.8776 0.4861 1.0605 0.030 Uiso 1 1 calc R . .
H21B H 0.7213 0.3987 0.9841 0.030 Uiso 1 1 calc R . .
H21C H 0.6528 0.5522 1.0111 0.030 Uiso 1 1 calc R . .

loop_
_atom_site_aniso_label
_atom_site_aniso_U_11
_atom_site_aniso_U_22
_atom_site_aniso_U_33
_atom_site_aniso_U_23
_atom_site_aniso_U_13
_atom_site_aniso_U_12
C4 0.023(2) 0.020(2) 0.018(2) -0.0006(15) 0.0063(16) 0.0019(14)
C3 0.0129(18) 0.029(2) 0.021(2) -0.0009(16) 0.0014(16) 0.0003(14)
C2 0.0184(19) 0.0188(18) 0.023(2) -0.0008(15) 0.0076(15) 0.0011(14)
C1 0.0162(17) 0.0140(18) 0.0156(19) 0.0009(14) 0.0027(14) 0.0042(14)
C6 0.0163(18) 0.0184(19) 0.016(2) -0.0007(15) 0.0058(15) 0.0035(14)
C5 0.023(2) 0.0197(19) 0.021(2) -0.0001(16) 0.0078(17) -0.0005(14)
C7 0.027(2) 0.033(2) 0.023(2) -0.0003(18) 0.0025(18) 0.0004(17)
O1A 0.0142(11) 0.0291(13) 0.0250(13) 0.0084(12) 0.0022(10) 0.0048(12)
O1B 0.0252(14) 0.0210(13) 0.0198(14) -0.0006(11) 0.0066(11) 0.0024(11)
O1C 0.0254(14) 0.0161(13) 0.0236(15) 0.0035(10) 0.0039(11) 0.0017(10)
S1 0.0160(4) 0.0181(4) 0.0165(4) 0.0020(4) 0.0034(3) 0.0020(4)
C24 0.0232(19) 0.017(2) 0.020(2) -0.0052(14) 0.0015(15) -0.0058(13)
C23 0.019(2) 0.022(2) 0.024(2) -0.0099(16) 0.0036(17) 0.0028(15)
C22 0.023(2) 0.0114(17) 0.023(2) -0.0008(15) 0.0029(16) -0.0020(14)
C21 0.017(2) 0.0257(19) 0.0109(18) -0.0036(16) 0.0032(16) -0.0014(14)
C26 0.0208(19) 0.021(2) 0.024(2) -0.0062(16) 0.0005(16) 0.0044(14)
C25 0.029(2) 0.021(2) 0.021(2) 0.0025(15) 0.0003(17) 0.0045(16)
C27 0.031(2) 0.028(2) 0.022(2) -0.0007(17) 0.0062(17) 0.0004(17)
N21 0.0194(16) 0.0220(15) 0.0180(17) -0.0049(13) 0.0023(13) -0.0012(12)

loop_
_atom_type_symbol
_atom_type_description
_atom_type_scat_dispersion_real
_atom_type_scat_dispersion_imag
_atom_type_scat_source
C C 0.0033 0.0016 'International Tables Vol C Tables 4.2.6.8 and 6.1.1.4'
H H 0.0000 0.0000 'International Tables Vol C Tables 4.2.6.8 and 6.1.1.4'
N N 0.0061 0.0033 'International Tables Vol C Tables 4.2.6.8 and 6.1.1.4'
O O 0.0106 0.0060 'International Tables Vol C Tables 4.2.6.8 and 6.1.1.4'
S S 0.1246 0.1234 'International Tables Vol C Tables 4.2.6.8 and 6.1.1.4'

loop_
_geom_angle_atom_site_label_1
_geom_angle_atom_site_label_2
_geom_angle_atom_site_label_3
_geom_angle
_geom_angle_site_symmetry_1
_geom_angle_site_symmetry_3
C5 C4 C3 118.1(3) . .
C5 C4 C7 121.0(3) . .
C3 C4 C7 120.8(3) . .
C2 C3 C4 121.1(3) . .
C2 C3 H3 119.5 . .
C4 C3 H3 119.5 . .
C3 C2 C1 119.9(3) . .
C3 C2 H2 120.0 . .
C1 C2 H2 120.0 . .
C2 C1 C6 119.9(3) . .
C2 C1 S1 120.2(3) . .
C6 C1 S1 119.9(2) . .
C5 C6 C1 119.1(3) . .
C5 C6 H6 120.5 . .
C1 C6 H6 120.5 . .
C6 C5 C4 121.9(3) . .
C6 C5 H5 119.1 . .
C4 C5 H5 119.1 . .
C4 C7 H7A 109.5 . .
C4 C7 H7B 109.5 . .
H7A C7 H7B 109.5 . .
C4 C7 H7C 109.5 . .
H7A C7 H7C 109.5 . .
H7B C7 H7C 109.5 . .
O1C S1 O1A 114.27(15) . .
O1C S1 O1B 111.01(14) . .
O1A S1 O1B 112.59(14) . .
O1C S1 C1 106.65(15) . .
O1A S1 C1 105.46(14) . .
O1B S1 C1 106.17(15) . .
C23 C24 C25 118.1(3) . .
C23 C24 C27 121.2(3) . .
C25 C24 C27 120.7(3) . .
C24 C23 C22 121.6(3) . .
C24 C23 H23 119.2 . .
C22 C23 H23 119.2 . .
C21 C22 C23 118.7(3) . .
C21 C22 H22 120.6 . .
C23 C22 H22 120.6 . .
C26 C21 C22 121.0(4) . .
C26 C21 N21 120.1(3) . .
C22 C21 N21 118.9(3) . .
C21 C26 C25 119.4(4) . .
C21 C26 H26 120.3 . .
C25 C26 H26 120.3 . .
C26 C25 C24 121.1(3) . .
C26 C25 H25 119.5 . .
C24 C25 H25 119.5 . .
C24 C27 H27A 109.5 . .
C24 C27 H27B 109.5 . .
H27A C27 H27B 109.5 . .
C24 C27 H27C 109.5 . .
H27A C27 H27C 109.5 . .
H27B C27 H27C 109.5 . .
C21 N21 H21A 109.5 . .
C21 N21 H21B 109.5 . .
H21A N21 H21B 109.5 . .
C21 N21 H21C 109.5 . .
H21A N21 H21C 109.5 . .
H21B N21 H21C 109.5 . .

loop_
_geom_bond_atom_site_label_1
_geom_bond_atom_site_label_2
_geom_bond_distance
_geom_bond_site_symmetry_2
C4 C5 1.386(5) .
C4 C3 1.396(5) .
C4 C7 1.506(5) .
C3 C2 1.380(5) .
C3 H3 0.9500 .
C2 C1 1.390(4) .
C2 H2 0.9500 .
C1 C6 1.398(4) .
C1 S1 1.773(3) .
C6 C5 1.383(5) .
C6 H6 0.9500 .
C5 H5 0.9500 .
C7 H7A 0.9800 .
C7 H7B 0.9800 .
C7 H7C 0.9800 .
O1A S1 1.451(2) .
O1B S1 1.472(2) .
O1C S1 1.450(2) .
C24 C23 1.382(5) .
C24 C25 1.388(5) .
C24 C27 1.508(5) .
C23 C22 1.385(5) .
C23 H23 0.9500 .
C22 C21 1.384(5) .
C22 H22 0.9500 .
C21 C26 1.369(5) .
C21 N21 1.465(4) .
C26 C25 1.385(5) .
C26 H26 0.9500 .
C25 H25 0.9500 .
C27 H27A 0.9800 .
C27 H27B 0.9800 .
C27 H27C 0.9800 .
N21 H21A 0.9100 .
N21 H21B 0.9100 .
N21 H21C 0.9100 .

loop_
_geom_hbond_atom_site_label_D
_geom_hbond_atom_site_label_H
_geom_hbond_atom_site_label_A
_geom_hbond_distance_DH
_geom_hbond_distance_HA
_geom_hbond_distance_DA
_geom_hbond_angle_DHA
_geom_hbond_site_symmetry_A
N21 H21B O1B 0.91 1.92 2.820(4) 170.6 .
N21 H21A O1A 0.91 2.01 2.776(4) 140.6 2_757
N21 H21C O1B 0.91 2.19 3.072(4) 163.4 2_657
N21 H21C O1C 0.91 2.37 2.833(4) 111.4 2_657
N21 H21C S1 0.91 2.76 3.521(3) 141.4 2_657
